data_4064946
loop_
_publ_author_name
'Gwynne, Erin A.'
'Stephan, Douglas W.'

_publ_section_title
;
 Nickel(II) and Palladium(II) Bis-Aminophosphine Pincer Complexes
;
_journal_issue 15
_journal_name_full Organometallics
_journal_page_first 4128
_journal_paper_doi 10.1021/om200439q
_journal_volume 30
_journal_year 2011
_chemical_formula_sum 'C20 H11.25 Cl N2 P2 Pd'
_chemical_formula_weight 483.35
_chemical_name_systematic
; 
 ? 
;
_space_group_IT_number 14
_symmetry_cell_setting monoclinic
_symmetry_space_group_name_Hall '-P 2ybc'
_symmetry_space_group_name_H-M 'P 1 21/c 1'
_atom_sites_solution_hydrogens geom
_atom_sites_solution_primary direct
_atom_sites_solution_secondary difmap
_audit_creation_method SHELXL-97
_cell_angle_alpha 90.00
_cell_angle_beta 90.332(2)
_cell_angle_gamma 90.00
_cell_formula_units_Z 4
_cell_length_a 8.7937(3)
_cell_length_b 11.7012(4)
_cell_length_c 24.3196(9)
_cell_measurement_temperature 150(2)
_cell_volume 2502.37(15)
_computing_structure_refinement 'SHELXL-97 (Sheldrick, 1997)'
_computing_structure_solution 'SHELXS-97 (Sheldrick, 1990)'
_diffrn_ambient_temperature 150(2)
_diffrn_measured_fraction_theta_full 0.967
_diffrn_measured_fraction_theta_max 0.967
_diffrn_radiation_monochromator graphite
_diffrn_radiation_source 'fine-focus sealed tube'
_diffrn_radiation_type MoK\a
_diffrn_radiation_wavelength 0.71073
_diffrn_reflns_av_R_equivalents 0.0356
_diffrn_reflns_av_sigmaI/netI 0.0356
_diffrn_reflns_limit_h_max 13
_diffrn_reflns_limit_h_min -8
_diffrn_reflns_limit_k_max 18
_diffrn_reflns_limit_k_min -18
_diffrn_reflns_limit_l_max 38
_diffrn_reflns_limit_l_min -38
_diffrn_reflns_number 42913
_diffrn_reflns_theta_full 33.90
_diffrn_reflns_theta_max 33.90
_diffrn_reflns_theta_min 1.67
_exptl_absorpt_coefficient_mu 0.981
_exptl_absorpt_correction_T_max 0.7452
_exptl_absorpt_correction_T_min 0.6466
_exptl_absorpt_correction_type multi-scan
_exptl_crystal_density_diffrn 1.283
_exptl_crystal_density_method 'not measured'
_exptl_crystal_F_000 953
_exptl_crystal_size_max 0.31
_exptl_crystal_size_mid 0.27
_exptl_crystal_size_min 0.22
_refine_diff_density_max 1.420
_refine_diff_density_min -0.739
_refine_diff_density_rms 0.096
_refine_ls_extinction_method none
_refine_ls_goodness_of_fit_ref 1.022
_refine_ls_hydrogen_treatment mixed
_refine_ls_matrix_type full
_refine_ls_number_parameters 271
_refine_ls_number_reflns 9802
_refine_ls_number_restraints 0
_refine_ls_restrained_S_all 1.022
_refine_ls_R_factor_all 0.0518
_refine_ls_R_factor_gt 0.0381
_refine_ls_shift/su_max 0.001
_refine_ls_shift/su_mean 0.000
_refine_ls_structure_factor_coef Fsqd
_refine_ls_weighting_details 'calc w=1/[\s^2^(Fo^2^)+(0.0426P)^2^+2.4923P] where P=(Fo^2^+2Fc^2^)/3'
_refine_ls_weighting_scheme calc
_refine_ls_wR_factor_gt 0.0935
_refine_ls_wR_factor_ref 0.0996
_reflns_number_gt 7864
_reflns_number_total 9802
_reflns_threshold_expression >2sigma(I)
_cod_data_source_file om200439q_si_008.cif
_cod_data_source_block eag011_0m
_cod_original_sg_symbol_H-M P2(1)/c
_cod_database_code 4064946

loop_
_symmetry_equiv_pos_as_xyz
'x, y, z'
'-x, y+1/2, -z+1/2'
'-x, -y, -z'
'x, -y-1/2, z-1/2'

loop_
_atom_site_label
_atom_site_type_symbol
_atom_site_fract_x
_atom_site_fract_y
_atom_site_fract_z
_atom_site_U_iso_or_equiv
_atom_site_adp_type
_atom_site_occupancy
_atom_site_symmetry_multiplicity
_atom_site_calc_flag
_atom_site_refinement_flags
Pd1 Pd 0.29843(6) 0.39526(4) 0.872570(17) 0.02010(8) Uani 0.90 1 d P
Cl1A Cl 0.0778(6) 0.3980(5) 0.8996(2) 0.0207(9) Uani 0.10 1 d P
Cl1 Cl 0.56653(6) 0.37202(7) 0.85754(3) 0.03958(16) Uani 0.90 1 d P
Pd1A Pd 0.2987(5) 0.3743(4) 0.86060(15) 0.0153(5) Uani 0.10 1 d P
P1 P 0.24122(6) 0.26502(5) 0.93932(2) 0.02257(10) Uani 1 1 d .
P2 P 0.21865(6) 0.51975(5) 0.80501(2) 0.02351(11) Uani 1 1 d .
N1 N 0.0550(2) 0.28502(19) 0.93102(8) 0.0356(4) Uani 1 1 d .
N2 N 0.0333(2) 0.49581(17) 0.81471(8) 0.0327(4) Uani 1 1 d .
C1B C 0.057(3) 0.355(2) 0.8547(12) 0.275(17) Uani 0.50 1 d P
C1A C 0.0727(7) 0.4333(7) 0.8773(4) 0.0509(16) Uani 0.50 1 d P
C2B C -0.0278(4) 0.4088(4) 0.8500(2) 0.0294(10) Uani 0.50 1 d P
C2A C -0.0224(7) 0.3384(8) 0.8871(3) 0.071(2) Uani 0.50 1 d P
C3 C -0.0977(3) 0.5556(3) 0.7910(2) 0.0690(11) Uani 1 1 d .
H3A H -0.1918 0.5209 0.8046 0.104 Uiso 1 1 calc R
H3B H -0.0948 0.5495 0.7508 0.104 Uiso 1 1 calc R
H3C H -0.0943 0.6363 0.8016 0.104 Uiso 1 1 calc R
C4 C 0.2613(3) 0.6737(2) 0.81897(11) 0.0387(6) Uani 1 1 d .
C5 C 0.2154(4) 0.7588(2) 0.77383(13) 0.0476(7) Uani 1 1 d .
H5A H 0.2426 0.8364 0.7854 0.071 Uiso 1 1 calc R
H5B H 0.1054 0.7544 0.7675 0.071 Uiso 1 1 calc R
H5C H 0.2689 0.7400 0.7398 0.071 Uiso 1 1 calc R
C6 C 0.1789(6) 0.7012(3) 0.87209(15) 0.0747(13) Uani 1 1 d .
H6A H 0.1970 0.7813 0.8819 0.112 Uiso 1 1 calc R
H6B H 0.2170 0.6517 0.9016 0.112 Uiso 1 1 calc R
H6C H 0.0696 0.6885 0.8670 0.112 Uiso 1 1 calc R
C7 C 0.4327(4) 0.6841(3) 0.82901(17) 0.0645(10) Uani 1 1 d .
H7A H 0.4586 0.7640 0.8367 0.097 Uiso 1 1 calc R
H7B H 0.4874 0.6584 0.7963 0.097 Uiso 1 1 calc R
H7C H 0.4620 0.6366 0.8605 0.097 Uiso 1 1 calc R
C8 C 0.2640(3) 0.4785(2) 0.73290(9) 0.0329(5) Uani 1 1 d .
C9 C 0.1563(4) 0.5257(3) 0.68927(11) 0.0610(10) Uani 1 1 d .
H9A H 0.1895 0.5004 0.6528 0.091 Uiso 1 1 calc R
H9B H 0.1570 0.6094 0.6908 0.091 Uiso 1 1 calc R
H9C H 0.0531 0.4977 0.6961 0.091 Uiso 1 1 calc R
C10 C 0.4286(3) 0.5077(3) 0.71972(13) 0.0495(7) Uani 1 1 d .
H10A H 0.4506 0.4860 0.6817 0.074 Uiso 1 1 calc R
H10B H 0.4964 0.4658 0.7447 0.074 Uiso 1 1 calc R
H10C H 0.4447 0.5900 0.7243 0.074 Uiso 1 1 calc R
C11 C 0.2482(4) 0.3470(3) 0.73304(13) 0.0472(7) Uani 1 1 d .
H11A H 0.2705 0.3172 0.6963 0.071 Uiso 1 1 calc R
H11B H 0.1442 0.3260 0.7432 0.071 Uiso 1 1 calc R
H11C H 0.3200 0.3142 0.7597 0.071 Uiso 1 1 calc R
C12 C -0.0725(4) 0.2492(5) 0.96457(18) 0.0993(19) Uani 1 1 d .
H12A H -0.0489 0.1757 0.9819 0.149 Uiso 1 1 calc R
H12B H -0.1633 0.2412 0.9414 0.149 Uiso 1 1 calc R
H12C H -0.0912 0.3066 0.9931 0.149 Uiso 1 1 calc R
C13 C 0.2828(3) 0.11276(19) 0.92388(10) 0.0336(5) Uani 1 1 d .
C14 C 0.2458(4) 0.1000(2) 0.86229(12) 0.0455(7) Uani 1 1 d .
H14A H 0.2652 0.0211 0.8508 0.068 Uiso 1 1 calc R
H14B H 0.3101 0.1521 0.8411 0.068 Uiso 1 1 calc R
H14C H 0.1386 0.1188 0.8558 0.068 Uiso 1 1 calc R
C15 C 0.1866(5) 0.0274(3) 0.95616(17) 0.0773(14) Uani 1 1 d .
H15A H 0.2155 -0.0507 0.9459 0.116 Uiso 1 1 calc R
H15B H 0.0788 0.0395 0.9476 0.116 Uiso 1 1 calc R
H15C H 0.2038 0.0385 0.9956 0.116 Uiso 1 1 calc R
C16 C 0.4519(4) 0.0891(3) 0.93253(12) 0.0523(8) Uani 1 1 d .
H16A H 0.4731 0.0086 0.9245 0.078 Uiso 1 1 calc R
H16B H 0.4799 0.1057 0.9708 0.078 Uiso 1 1 calc R
H16C H 0.5114 0.1377 0.9079 0.078 Uiso 1 1 calc R
C17 C 0.3005(3) 0.3075(3) 1.01035(10) 0.0409(6) Uani 1 1 d .
C18 C 0.2570(4) 0.2239(3) 1.05678(11) 0.0563(8) Uani 1 1 d .
H18A H 0.2936 0.2538 1.0921 0.085 Uiso 1 1 calc R
H18B H 0.3035 0.1493 1.0498 0.085 Uiso 1 1 calc R
H18C H 0.1461 0.2157 1.0579 0.085 Uiso 1 1 calc R
C19 C 0.4736(4) 0.3215(4) 1.01173(13) 0.0732(13) Uani 1 1 d .
H19A H 0.5062 0.3433 1.0489 0.110 Uiso 1 1 calc R
H19B H 0.5037 0.3810 0.9856 0.110 Uiso 1 1 calc R
H19C H 0.5218 0.2490 1.0016 0.110 Uiso 1 1 calc R
C20 C 0.2264(6) 0.4226(3) 1.02065(15) 0.0734(12) Uani 1 1 d .
H20A H 0.2536 0.4494 1.0576 0.110 Uiso 1 1 calc R
H20B H 0.1157 0.4148 1.0177 0.110 Uiso 1 1 calc R
H20C H 0.2622 0.4778 0.9933 0.110 Uiso 1 1 calc R

loop_
_atom_site_aniso_label
_atom_site_aniso_U_11
_atom_site_aniso_U_22
_atom_site_aniso_U_33
_atom_site_aniso_U_23
_atom_site_aniso_U_13
_atom_site_aniso_U_12
Pd1 0.01240(8) 0.0245(2) 0.02339(19) 0.00631(11) -0.00036(12) -0.00191(11)
Cl1A 0.020(2) 0.023(2) 0.0194(19) 0.0114(17) 0.0018(15) 0.0029(17)
Cl1 0.0112(2) 0.0623(5) 0.0453(3) 0.0201(3) 0.0051(2) 0.0039(2)
Pd1A 0.0134(7) 0.0178(14) 0.0146(12) -0.0015(7) -0.0007(9) -0.0042(8)
P1 0.0265(2) 0.0215(2) 0.0198(2) 0.00248(17) 0.00383(18) -0.00061(19)
P2 0.0252(2) 0.0219(2) 0.0234(2) 0.00440(18) -0.00367(18) -0.00064(19)
N1 0.0340(10) 0.0431(12) 0.0298(9) 0.0048(8) -0.0001(8) 0.0145(9)
N2 0.0345(10) 0.0263(10) 0.0375(10) 0.0029(8) 0.0113(8) -0.0046(8)
C1B 0.31(3) 0.20(2) 0.32(3) -0.06(2) 0.25(3) -0.02(2)
C1A 0.031(3) 0.047(4) 0.074(5) -0.012(4) 0.007(3) -0.003(3)
C2B 0.0092(14) 0.043(3) 0.036(2) 0.0190(19) -0.0010(14) 0.0021(15)
C2A 0.024(2) 0.105(6) 0.084(5) 0.057(5) -0.002(3) -0.007(3)
C3 0.0232(12) 0.055(2) 0.129(4) -0.013(2) 0.0041(17) 0.0038(12)
C4 0.0496(15) 0.0250(11) 0.0415(12) 0.0043(9) -0.0104(11) -0.0107(10)
C5 0.0524(17) 0.0285(13) 0.0619(18) 0.0140(12) -0.0055(14) -0.0034(11)
C6 0.128(4) 0.0411(18) 0.0552(19) -0.0231(15) 0.020(2) -0.021(2)
C7 0.064(2) 0.0438(17) 0.086(2) 0.0050(16) -0.0361(19) -0.0225(15)
C8 0.0277(10) 0.0443(14) 0.0266(10) 0.0018(9) 0.0022(8) 0.0064(9)
C9 0.070(2) 0.085(3) 0.0276(12) -0.0057(14) -0.0118(13) 0.0304(19)
C10 0.0407(14) 0.0517(17) 0.0563(17) 0.0125(14) 0.0227(13) 0.0015(12)
C11 0.0481(16) 0.0452(16) 0.0484(15) -0.0139(13) 0.0113(12) -0.0031(13)
C12 0.0249(14) 0.204(6) 0.070(3) -0.001(3) 0.0121(16) 0.004(2)
C13 0.0416(13) 0.0220(10) 0.0372(11) 0.0032(8) 0.0145(10) 0.0045(9)
C14 0.0450(15) 0.0435(16) 0.0481(15) -0.0214(12) -0.0005(12) 0.0065(12)
C15 0.116(3) 0.0246(14) 0.093(3) -0.0027(15) 0.064(3) -0.0121(17)
C16 0.0573(18) 0.0609(19) 0.0388(13) 0.0101(13) 0.0042(12) 0.0345(15)
C17 0.0472(15) 0.0524(16) 0.0231(10) -0.0057(10) 0.0032(9) -0.0111(12)
C18 0.063(2) 0.083(2) 0.0235(11) 0.0077(13) 0.0019(12) -0.0064(17)
C19 0.056(2) 0.125(4) 0.0381(15) -0.0147(19) -0.0058(14) -0.041(2)
C20 0.115(4) 0.054(2) 0.0512(19) -0.0267(16) 0.007(2) -0.003(2)

loop_
_atom_type_symbol
_atom_type_description
_atom_type_scat_dispersion_real
_atom_type_scat_dispersion_imag
_atom_type_scat_source
C C 0.0033 0.0016 'International Tables Vol C Tables 4.2.6.8 and 6.1.1.4'
H H 0.0000 0.0000 'International Tables Vol C Tables 4.2.6.8 and 6.1.1.4'
N N 0.0061 0.0033 'International Tables Vol C Tables 4.2.6.8 and 6.1.1.4'
P P 0.1023 0.0942 'International Tables Vol C Tables 4.2.6.8 and 6.1.1.4'
Cl Cl 0.1484 0.1585 'International Tables Vol C Tables 4.2.6.8 and 6.1.1.4'
Pd Pd -0.9988 1.0072 'International Tables Vol C Tables 4.2.6.8 and 6.1.1.4'

loop_
_geom_angle_atom_site_label_1
_geom_angle_atom_site_label_2
_geom_angle_atom_site_label_3
_geom_angle
C1A Pd1 Cl1A 19.2(2)
C1A Pd1 C1B 28.9(5)
Cl1A Pd1 C1B 32.8(6)
C1A Pd1 P1 83.5(3)
Cl1A Pd1 P1 64.53(14)
C1B Pd1 P1 77.5(7)
C1A Pd1 P2 67.0(3)
Cl1A Pd1 P2 86.24(14)
C1B Pd1 P2 72.9(8)
P1 Pd1 P2 149.50(3)
C1A Pd1 Cl1 171.9(3)
Cl1A Pd1 Cl1 168.64(14)
C1B Pd1 Cl1 152.4(5)
P1 Pd1 Cl1 104.64(3)
P2 Pd1 Cl1 104.96(3)
C1A Cl1A C2A 96.2(9)
C1A Cl1A C1B 61.7(15)
C2A Cl1A C1B 53.6(11)
C1A Cl1A C2B 44.3(7)
C2A Cl1A C2B 52.1(4)
C1B Cl1A C2B 39.9(14)
C1A Cl1A N1 154.8(10)
C2A Cl1A N1 61.0(4)
C1B Cl1A N1 94.2(13)
C2B Cl1A N1 112.6(4)
C1A Cl1A Pd1 79.2(8)
C2A Cl1A Pd1 128.5(6)
C1B Cl1A Pd1 81.0(12)
C2B Cl1A Pd1 108.7(3)
N1 Cl1A Pd1 105.8(3)
C1A Cl1A Pd1A 77.6(8)
C2A Cl1A Pd1A 119.0(6)
C1B Cl1A Pd1A 71.8(12)
C2B Cl1A Pd1A 101.9(3)
N1 Cl1A Pd1A 103.0(3)
Pd1 Cl1A Pd1A 9.68(8)
C1A Cl1A P1 140.5(9)
C2A Cl1A P1 100.0(5)
C1B Cl1A P1 100.9(15)
C2B Cl1A P1 139.2(4)
N1 Cl1A P1 45.71(15)
Pd1 Cl1A P1 62.58(14)
Pd1A Cl1A P1 63.02(19)
Pd1A Cl1 Pd1 9.11(6)
C1B Pd1A C1A 29.0(6)
C1B Pd1A Cl1A 32.6(7)
C1A Pd1A Cl1A 18.1(2)
C1B Pd1A P2 74.6(8)
C1A Pd1A P2 65.8(3)
Cl1A Pd1A P2 83.7(2)
C1B Pd1A Cl1 171.3(6)
C1A Pd1A Cl1 159.5(2)
Cl1A Pd1A Cl1 155.0(2)
P2 Pd1A Cl1 107.12(19)
C1B Pd1A P1 77.4(8)
C1A Pd1A P1 79.5(3)
Cl1A Pd1A P1 61.38(17)
P2 Pd1A P1 144.9(2)
Cl1 Pd1A P1 103.79(19)
N1 P1 C13 107.75(12)
N1 P1 C17 110.08(12)
C13 P1 C17 112.82(13)
N1 P1 Pd1 92.33(8)
C13 P1 Pd1 116.86(8)
C17 P1 Pd1 114.69(9)
N1 P1 Cl1A 41.44(15)
C13 P1 Cl1A 132.86(17)
C17 P1 Cl1A 111.97(17)
Pd1 P1 Cl1A 52.89(13)
N1 P1 Pd1A 92.33(14)
C13 P1 Pd1A 108.21(11)
C17 P1 Pd1A 123.08(12)
Pd1 P1 Pd1A 9.23(7)
Cl1A P1 Pd1A 55.61(17)
N2 P2 C8 107.65(11)
N2 P2 C4 109.30(12)
C8 P2 C4 112.12(12)
N2 P2 Pd1A 95.10(14)
C8 P2 Pd1A 107.28(11)
C4 P2 Pd1A 123.34(11)
N2 P2 Pd1 94.96(8)
C8 P2 Pd1 116.19(8)
C4 P2 Pd1 114.81(8)
Pd1A P2 Pd1 9.52(6)
C2A N1 C12 100.5(3)
C2A N1 Cl1A 46.2(4)
C12 N1 Cl1A 129.0(3)
C2A N1 P1 128.6(3)
C12 N1 P1 130.8(2)
Cl1A N1 P1 92.8(2)
C2B N2 C3 106.1(3)
C2B N2 P2 124.8(2)
C3 N2 P2 129.1(2)
C2B N2 C1A 41.0(3)
C3 N2 C1A 134.9(3)
P2 N2 C1A 90.3(2)
C2B N2 C1B 29.7(6)
C3 N2 C1B 133.7(9)
P2 N2 C1B 96.5(8)
C1A N2 C1B 33.8(8)
C2B C1B C2A 73.0(13)
C2B C1B C1A 67.2(15)
C2A C1B C1A 82.1(15)
C2B C1B Cl1A 87.3(15)
C2A C1B Cl1A 60.7(13)
C1A C1B Cl1A 34.0(10)
C2B C1B N2 46.6(12)
C2A C1B N2 117.4(19)
C1A C1B N2 63.0(15)
Cl1A C1B N2 96.8(15)
C2B C1B Pd1A 134(2)
C2A C1B Pd1A 128(3)
C1A C1B Pd1A 75.6(17)
Cl1A C1B Pd1A 75.6(16)
N2 C1B Pd1A 92.8(9)
C2B C1B Pd1 128(2)
C2A C1B Pd1 121(2)
C1A C1B Pd1 66.3(16)
Cl1A C1B Pd1 66.2(14)
N2 C1B Pd1 91.1(9)
Pd1A C1B Pd1 9.84(16)
Cl1A C1A C1B 84(2)
Cl1A C1A C2B 111.0(10)
C1B C1A C2B 52.4(18)
Cl1A C1A C2A 55.0(8)
C1B C1A C2A 48.9(11)
C2B C1A C2A 56.1(5)
Cl1A C1A N2 166.1(11)
C1B C1A N2 83.3(19)
C2B C1A N2 55.9(5)
C2A C1A N2 111.5(6)
Cl1A C1A Pd1 81.6(8)
C1B C1A Pd1 84.8(16)
C2B C1A Pd1 131.6(6)
C2A C1A Pd1 114.6(6)
N2 C1A Pd1 103.5(4)
Cl1A C1A Pd1A 84.2(8)
C1B C1A Pd1A 75.4(15)
C2B C1A Pd1A 121.7(6)
C2A C1A Pd1A 109.3(6)
N2 C1A Pd1A 98.7(4)
Pd1 C1A Pd1A 10.03(8)
C1B C2B C1A 60.4(17)
C1B C2B C2A 57.1(13)
C1A C2B C2A 73.2(6)
C1B C2B N2 103.7(13)
C1A C2B N2 83.1(5)
C2A C2B N2 154.8(4)
C1B C2B Cl1A 52.8(17)
C1A C2B Cl1A 24.7(5)
C2A C2B Cl1A 48.6(4)
N2 C2B Cl1A 107.7(4)
C1B C2A Cl1A 65.7(17)
C1B C2A C2B 49.9(17)
Cl1A C2A C2B 79.4(5)
C1B C2A N1 109(2)
Cl1A C2A N1 72.8(5)
C2B C2A N1 151.0(6)
C1B C2A C1A 49.0(14)
Cl1A C2A C1A 28.8(4)
C2B C2A C1A 50.7(5)
N1 C2A C1A 101.1(6)
C6 C4 C7 108.8(3)
C6 C4 C5 110.2(3)
C7 C4 C5 108.5(2)
C6 C4 P2 105.23(19)
C7 C4 P2 107.6(2)
C5 C4 P2 116.33(19)
C9 C8 C10 111.1(2)
C9 C8 C11 107.9(3)
C10 C8 C11 108.0(2)
C9 C8 P2 115.24(18)
C10 C8 P2 110.39(19)
C11 C8 P2 103.68(17)
C16 C13 C15 110.6(3)
C16 C13 C14 108.5(2)
C15 C13 C14 108.8(3)
C16 C13 P1 109.8(2)
C15 C13 P1 114.38(18)
C14 C13 P1 104.42(17)
C20 C17 C19 109.2(3)
C20 C17 C18 109.5(3)
C19 C17 C18 107.6(3)
C20 C17 P1 105.7(2)
C19 C17 P1 108.70(18)
C18 C17 P1 116.0(2)

loop_
_geom_bond_atom_site_label_1
_geom_bond_atom_site_label_2
_geom_bond_distance
Pd1 C1A 2.038(7)
Pd1 Cl1A 2.052(5)
Pd1 C1B 2.22(3)
Pd1 P1 2.2847(8)
Pd1 P2 2.3023(8)
Pd1 Cl1 2.4033(8)
Cl1A C1A 0.683(8)
Cl1A C2A 1.163(10)
Cl1A C1B 1.22(3)
Cl1A C2B 1.524(7)
Cl1A N1 1.540(6)
Cl1A Pd1A 2.184(7)
Cl1A P1 2.324(5)
Cl1 Pd1A 2.357(5)
Pd1A C1B 2.14(3)
Pd1A C1A 2.145(8)
Pd1A P2 2.283(5)
Pd1A P1 2.359(5)
P1 N1 1.666(2)
P1 C13 1.857(2)
P1 C17 1.869(2)
P2 N2 1.672(2)
P2 C8 1.864(2)
P2 C4 1.870(3)
N1 C2A 1.409(7)
N1 C12 1.452(4)
N2 C2B 1.437(5)
N2 C3 1.464(4)
N2 C1A 1.723(10)
N2 C1B 1.92(3)
C1B C2B 0.98(3)
C1B C2A 1.074(18)
C1B C1A 1.07(2)
C1A C2B 1.140(8)
C1A C2A 1.411(10)
C2B C2A 1.223(8)
C4 C6 1.520(4)
C4 C7 1.530(4)
C4 C5 1.535(4)
C8 C9 1.522(4)
C8 C10 1.523(4)
C8 C11 1.545(4)
C13 C16 1.526(4)
C13 C15 1.529(4)
C13 C14 1.538(4)
C17 C20 1.517(5)
C17 C19 1.531(4)
C17 C18 1.544(4)
